data_7132254
loop_
_publ_author_name
'Ghorai, Debraj'
'Das, Kanak Kanti'
'Panda, Santanu &#x200B;'

_publ_section_title
;
 Carbonyl Group Directed Synthesis of 3-Boryl-3-Substituted Vinyl
 Oxindoles and Tetrasubstituted \b-Borylenones
;
_journal_name_full 'Chemical Communications'
_journal_paper_doi 10.1039/D3CC04788A
_journal_year 2023
_chemical_formula_sum 'C19 H19 N O'
_chemical_formula_weight 277.35
_space_group_crystal_system monoclinic
_space_group_IT_number 14
_space_group_name_Hall '-P 2yn'
_space_group_name_H-M_alt 'P 1 21/n 1'
_atom_sites_solution_hydrogens geom
_audit_creation_method SHELXL-2017/1
_audit_update_record
;
2023-06-01 deposited with the CCDC.	2023-10-23 downloaded from the CCDC.
;
_cell_angle_alpha 90
_cell_angle_beta 94.20(3)
_cell_angle_gamma 90
_cell_formula_units_Z 4
_cell_length_a 9.004(12)
_cell_length_b 9.504(11)
_cell_length_c 18.11(2)
_cell_measurement_reflns_used 3823
_cell_measurement_temperature 296(2)
_cell_measurement_theta_max 28.3
_cell_measurement_theta_min 2.4
_cell_volume 1546(3)
_computing_data_collection 'Bruker SMART'
_computing_data_reduction 'Bruker Saint Plus'
_computing_structure_refinement 'SHELXL-2017/1 (Sheldrick, 2017)'
_computing_structure_solution 'SHELXT 2014/5 (Sheldrick, 2014)'
_diffrn_ambient_temperature 296(2)
_diffrn_measured_fraction_theta_full 0.999
_diffrn_measured_fraction_theta_max 0.997
_diffrn_measurement_device_type 'Bruker SMART APEX-III CCD'
_diffrn_measurement_method '\f and \w scans'
_diffrn_radiation_type MoK\a
_diffrn_radiation_wavelength 0.71073
_diffrn_reflns_av_R_equivalents 0.0690
_diffrn_reflns_av_unetI/netI 0.0334
_diffrn_reflns_Laue_measured_fraction_full 0.999
_diffrn_reflns_Laue_measured_fraction_max 0.997
_diffrn_reflns_limit_h_max 12
_diffrn_reflns_limit_h_min -11
_diffrn_reflns_limit_k_max 12
_diffrn_reflns_limit_k_min -12
_diffrn_reflns_limit_l_max 24
_diffrn_reflns_limit_l_min -24
_diffrn_reflns_number 36329
_diffrn_reflns_point_group_measured_fraction_full 0.999
_diffrn_reflns_point_group_measured_fraction_max 0.997
_diffrn_reflns_theta_full 25.242
_diffrn_reflns_theta_max 28.292
_diffrn_reflns_theta_min 2.421
_exptl_absorpt_coefficient_mu 0.073
_exptl_absorpt_correction_T_max 0.993
_exptl_absorpt_correction_T_min 0.991
_exptl_absorpt_correction_type multi-scan
_exptl_crystal_colour yellow
_exptl_crystal_density_diffrn 1.192
_exptl_crystal_description block
_exptl_crystal_F_000 592
_exptl_crystal_size_max 0.12
_exptl_crystal_size_mid 0.09
_exptl_crystal_size_min 0.08
_refine_diff_density_max 0.170
_refine_diff_density_min -0.244
_refine_diff_density_rms 0.036
_refine_ls_extinction_method none
_refine_ls_goodness_of_fit_ref 1.048
_refine_ls_hydrogen_treatment constr
_refine_ls_matrix_type full
_refine_ls_number_parameters 193
_refine_ls_number_reflns 3823
_refine_ls_number_restraints 0
_refine_ls_restrained_S_all 1.048
_refine_ls_R_factor_all 0.0993
_refine_ls_R_factor_gt 0.0558
_refine_ls_shift/su_max 0.000
_refine_ls_shift/su_mean 0.000
_refine_ls_structure_factor_coef Fsqd
_refine_ls_weighting_details 'w=1/[\s^2^(Fo^2^)+(0.0757P)^2^+0.2268P] where P=(Fo^2^+2Fc^2^)/3'
_refine_ls_weighting_scheme calc
_refine_ls_wR_factor_gt 0.1427
_refine_ls_wR_factor_ref 0.1661
_reflns_Friedel_coverage 0.000
_reflns_number_gt 2358
_reflns_number_total 3823
_reflns_threshold_expression 'I > 2\s(I)'
_cod_data_source_file d3cc04788a2.cif
_cod_data_source_block shelx
_cod_original_sg_symbol_H-M 'P 21/n'
_cod_database_code 7132254
_shelx_shelxl_version_number 2017/1
_shelx_space_group_comment
;
The symmetry employed for this shelxl refinement is uniquely defined
by the following loop, which should always be used as a source of
symmetry information in preference to the above space-group names.
They are only intended as comments.
;
_shelx_estimated_absorpt_t_min 0.992
_shelx_estimated_absorpt_t_max 0.994

loop_
_space_group_symop_operation_xyz
'x, y, z'
'-x+1/2, y+1/2, -z+1/2'
'-x, -y, -z'
'x-1/2, -y-1/2, z-1/2'

loop_
_atom_site_label
_atom_site_type_symbol
_atom_site_fract_x
_atom_site_fract_y
_atom_site_fract_z
_atom_site_U_iso_or_equiv
_atom_site_adp_type
_atom_site_occupancy
_atom_site_site_symmetry_order
_atom_site_calc_flag
_atom_site_refinement_flags_posn
_atom_site_refinement_flags_adp
_atom_site_refinement_flags_occupancy
_atom_site_disorder_assembly
_atom_site_disorder_group
O001 O 0.32278(14) 0.51304(15) 0.32803(8) 0.0692(4) Uani 1 1 d . . . . .
N002 N 0.51749(16) 0.66235(15) 0.31176(8) 0.0537(4) Uani 1 1 d . . . . .
C003 C 0.58253(18) 0.44631(18) 0.36375(9) 0.0454(4) Uani 1 1 d . . . . .
C004 C 0.71861(18) 0.52766(18) 0.35157(9) 0.0476(4) Uani 1 1 d . . . . .
C005 C 0.45573(19) 0.53796(18) 0.33390(9) 0.0489(4) Uani 1 1 d . . . . .
C006 C 0.40963(19) 0.26369(17) 0.40590(9) 0.0483(4) Uani 1 1 d . . . . .
C007 C 0.3449(2) 0.16412(19) 0.35768(10) 0.0552(5) Uani 1 1 d . . . . .
H007 H 0.394381 0.135267 0.316981 0.066 Uiso 1 1 calc R U . . .
C008 C 0.56176(19) 0.32040(18) 0.39607(9) 0.0483(4) Uani 1 1 d . . . . .
C009 C 0.6725(2) 0.65722(18) 0.32072(9) 0.0496(4) Uani 1 1 d . . . . .
C00A C 0.8712(2) 0.5046(2) 0.36342(12) 0.0624(5) Uani 1 1 d . . . . .
H00A H 0.906345 0.420274 0.384120 0.075 Uiso 1 1 calc R U . . .
C00B C 0.2073(2) 0.1075(2) 0.36974(13) 0.0684(6) Uani 1 1 d . . . . .
H00B H 0.164898 0.040601 0.337140 0.082 Uiso 1 1 calc R U . . .
C00C C 0.9716(2) 0.6081(3) 0.34420(12) 0.0711(6) Uani 1 1 d . . . . .
H00C H 1.073415 0.591873 0.351950 0.085 Uiso 1 1 calc R U . . .
C00D C 0.3325(2) 0.3050(2) 0.46603(11) 0.0660(5) Uani 1 1 d . . . . .
H00D H 0.374227 0.371487 0.499022 0.079 Uiso 1 1 calc R U . . .
C00E C 0.7719(2) 0.7604(2) 0.30182(11) 0.0631(5) Uani 1 1 d . . . . .
H00E H 0.738285 0.845483 0.281460 0.076 Uiso 1 1 calc R U . . .
C00F C 0.4311(2) 0.7839(2) 0.28633(13) 0.0710(6) Uani 1 1 d . . . . .
H00F H 0.451945 0.805615 0.236367 0.106 Uiso 1 1 calc R U . . .
H00G H 0.457201 0.862939 0.317670 0.106 Uiso 1 1 calc R U . . .
H00H H 0.326954 0.763811 0.288114 0.106 Uiso 1 1 calc R U . . .
C00G C 0.6908(2) 0.2307(2) 0.42826(12) 0.0662(6) Uani 1 1 d . . . . .
H00I H 0.781608 0.270407 0.409933 0.079 Uiso 1 1 calc R U . . .
C00H C 0.1324(2) 0.1494(3) 0.42979(13) 0.0742(6) Uani 1 1 d . . . . .
H00J H 0.040124 0.110709 0.437959 0.089 Uiso 1 1 calc R U . . .
C00I C 0.9219(2) 0.7331(3) 0.31412(12) 0.0715(6) Uani 1 1 d . . . . .
H00K H 0.990574 0.800707 0.301772 0.086 Uiso 1 1 calc R U . . .
C00J C 0.1953(3) 0.2488(3) 0.47734(13) 0.0767(6) Uani 1 1 d . . . . .
H00L H 0.144718 0.278422 0.517531 0.092 Uiso 1 1 calc R U . . .
C00K C 0.6833(3) 0.0803(3) 0.40351(18) 0.1056(9) Uani 1 1 d . . . . .
H00M H 0.672771 0.076680 0.350414 0.158 Uiso 1 1 calc R U . . .
H00N H 0.599220 0.035377 0.423176 0.158 Uiso 1 1 calc R U . . .
H00O H 0.772935 0.032556 0.421059 0.158 Uiso 1 1 calc R U . . .
C00L C 0.7072(5) 0.2418(4) 0.51001(18) 0.1619(19) Uani 1 1 d . . . . .
H00P H 0.728865 0.337506 0.523920 0.243 Uiso 1 1 calc R U . . .
H00Q H 0.787132 0.182119 0.529004 0.243 Uiso 1 1 calc R U . . .
H00R H 0.616276 0.212977 0.530096 0.243 Uiso 1 1 calc R U . . .

loop_
_atom_site_aniso_label
_atom_site_aniso_U_11
_atom_site_aniso_U_22
_atom_site_aniso_U_33
_atom_site_aniso_U_23
_atom_site_aniso_U_13
_atom_site_aniso_U_12
O001 0.0437(8) 0.0630(9) 0.1003(10) 0.0141(7) 0.0010(7) 0.0033(6)
N002 0.0519(9) 0.0446(9) 0.0641(9) 0.0032(7) 0.0017(7) 0.0015(7)
C003 0.0427(9) 0.0426(9) 0.0510(9) -0.0050(7) 0.0052(7) 0.0029(7)
C004 0.0463(9) 0.0481(10) 0.0493(9) -0.0079(7) 0.0091(7) 0.0008(7)
C005 0.0446(10) 0.0460(10) 0.0562(10) 0.0004(8) 0.0047(7) 0.0019(8)
C006 0.0508(10) 0.0408(9) 0.0531(9) 0.0031(7) 0.0032(7) 0.0015(7)
C007 0.0563(11) 0.0503(10) 0.0586(10) -0.0016(8) 0.0023(8) -0.0013(8)
C008 0.0495(10) 0.0412(9) 0.0538(9) -0.0043(7) 0.0014(7) 0.0016(7)
C009 0.0517(10) 0.0474(10) 0.0502(9) -0.0062(8) 0.0079(7) -0.0051(8)
C00A 0.0479(11) 0.0616(12) 0.0785(13) -0.0051(10) 0.0106(9) 0.0040(9)
C00B 0.0606(12) 0.0591(12) 0.0835(14) 0.0029(10) -0.0087(10) -0.0125(10)
C00C 0.0459(11) 0.0860(16) 0.0830(14) -0.0153(12) 0.0167(10) -0.0086(11)
C00D 0.0720(13) 0.0649(13) 0.0624(11) -0.0068(10) 0.0139(9) -0.0035(10)
C00E 0.0711(13) 0.0561(12) 0.0633(11) 0.0010(9) 0.0130(9) -0.0105(10)
C00F 0.0740(14) 0.0488(11) 0.0879(14) 0.0053(10) -0.0095(11) 0.0064(10)
C00G 0.0557(11) 0.0504(11) 0.0905(15) 0.0112(10) -0.0077(10) 0.0001(9)
C00H 0.0564(12) 0.0760(15) 0.0910(16) 0.0216(13) 0.0111(11) -0.0066(11)
C00I 0.0655(14) 0.0747(15) 0.0765(13) -0.0087(11) 0.0212(10) -0.0214(11)
C00J 0.0727(15) 0.0848(16) 0.0756(14) 0.0030(12) 0.0261(11) 0.0021(12)
C00K 0.101(2) 0.0699(17) 0.141(2) -0.0120(16) -0.0245(17) 0.0355(15)
C00L 0.210(4) 0.160(3) 0.102(2) -0.033(2) -0.079(2) 0.103(3)

loop_
_atom_type_symbol
_atom_type_description
_atom_type_scat_dispersion_real
_atom_type_scat_dispersion_imag
_atom_type_scat_source
C C 0.0033 0.0016 'International Tables Vol C Tables 4.2.6.8 and 6.1.1.4'
H H 0.0000 0.0000 'International Tables Vol C Tables 4.2.6.8 and 6.1.1.4'
N N 0.0061 0.0033 'International Tables Vol C Tables 4.2.6.8 and 6.1.1.4'
O O 0.0106 0.0060 'International Tables Vol C Tables 4.2.6.8 and 6.1.1.4'

loop_
_geom_angle_atom_site_label_1
_geom_angle_atom_site_label_2
_geom_angle_atom_site_label_3
_geom_angle
_geom_angle_site_symmetry_1
_geom_angle_site_symmetry_3
_geom_angle_publ_flag
C005 N002 C009 110.97(15) . . ?
C005 N002 C00F 123.90(18) . . ?
C009 N002 C00F 125.06(16) . . ?
C008 C003 C004 132.07(16) . . ?
C008 C003 C005 122.88(16) . . ?
C004 C003 C005 105.01(17) . . ?
C00A C004 C009 117.38(17) . . ?
C00A C004 C003 135.53(18) . . ?
C009 C004 C003 107.09(16) . . ?
O001 C005 N002 123.81(16) . . ?
O001 C005 C003 129.36(17) . . ?
N002 C005 C003 106.82(16) . . ?
C007 C006 C00D 118.36(18) . . ?
C007 C006 C008 121.16(16) . . ?
C00D C006 C008 120.42(17) . . ?
C00B C007 C006 120.40(19) . . ?
C00B C007 H007 119.8 . . ?
C006 C007 H007 119.8 . . ?
C003 C008 C006 121.87(15) . . ?
C003 C008 C00G 122.40(17) . . ?
C006 C008 C00G 115.66(17) . . ?
C00E C009 N002 127.24(18) . . ?
C00E C009 C004 122.75(19) . . ?
N002 C009 C004 110.00(15) . . ?
C004 C00A C00C 120.0(2) . . ?
C004 C00A H00A 120.0 . . ?
C00C C00A H00A 120.0 . . ?
C00H C00B C007 120.5(2) . . ?
C00H C00B H00B 119.8 . . ?
C007 C00B H00B 119.8 . . ?
C00I C00C C00A 120.8(2) . . ?
C00I C00C H00C 119.6 . . ?
C00A C00C H00C 119.6 . . ?
C00J C00D C006 120.9(2) . . ?
C00J C00D H00D 119.6 . . ?
C006 C00D H00D 119.6 . . ?
C00I C00E C009 118.0(2) . . ?
C00I C00E H00E 121.0 . . ?
C009 C00E H00E 121.0 . . ?
N002 C00F H00F 109.5 . . ?
N002 C00F H00G 109.5 . . ?
H00F C00F H00G 109.5 . . ?
N002 C00F H00H 109.5 . . ?
H00F C00F H00H 109.5 . . ?
H00G C00F H00H 109.5 . . ?
C00L C00G C00K 111.5(2) . . ?
C00L C00G C008 111.1(2) . . ?
C00K C00G C008 113.75(18) . . ?
C00L C00G H00I 106.7 . . ?
C00K C00G H00I 106.7 . . ?
C008 C00G H00I 106.7 . . ?
C00J C00H C00B 119.4(2) . . ?
C00J C00H H00J 120.3 . . ?
C00B C00H H00J 120.3 . . ?
C00C C00I C00E 121.06(19) . . ?
C00C C00I H00K 119.5 . . ?
C00E C00I H00K 119.5 . . ?
C00H C00J C00D 120.5(2) . . ?
C00H C00J H00L 119.7 . . ?
C00D C00J H00L 119.7 . . ?
C00G C00K H00M 109.5 . . ?
C00G C00K H00N 109.5 . . ?
H00M C00K H00N 109.5 . . ?
C00G C00K H00O 109.5 . . ?
H00M C00K H00O 109.5 . . ?
H00N C00K H00O 109.5 . . ?
C00G C00L H00P 109.5 . . ?
C00G C00L H00Q 109.5 . . ?
H00P C00L H00Q 109.5 . . ?
C00G C00L H00R 109.5 . . ?
H00P C00L H00R 109.5 . . ?
H00Q C00L H00R 109.5 . . ?

loop_
_geom_bond_atom_site_label_1
_geom_bond_atom_site_label_2
_geom_bond_distance
_geom_bond_site_symmetry_2
_geom_bond_publ_flag
O001 C005 1.217(2) . ?
N002 C005 1.379(3) . ?
N002 C009 1.394(3) . ?
N002 C00F 1.449(3) . ?
C003 C008 1.351(3) . ?
C003 C004 1.479(3) . ?
C003 C005 1.505(3) . ?
C004 C00A 1.393(3) . ?
C004 C009 1.403(3) . ?
C006 C007 1.387(3) . ?
C006 C00D 1.391(3) . ?
C006 C008 1.495(3) . ?
C007 C00B 1.383(3) . ?
C007 H007 0.9300 . ?
C008 C00G 1.523(3) . ?
C009 C00E 1.388(3) . ?
C00A C00C 1.397(3) . ?
C00A H00A 0.9300 . ?
C00B C00H 1.380(3) . ?
C00B H00B 0.9300 . ?
C00C C00I 1.368(3) . ?
C00C H00C 0.9300 . ?
C00D C00J 1.375(3) . ?
C00D H00D 0.9300 . ?
C00E C00I 1.378(3) . ?
C00E H00E 0.9300 . ?
C00F H00F 0.9600 . ?
C00F H00G 0.9600 . ?
C00F H00H 0.9600 . ?
C00G C00L 1.481(4) . ?
C00G C00K 1.498(4) . ?
C00G H00I 0.9800 . ?
C00H C00J 1.373(3) . ?
C00H H00J 0.9300 . ?
C00I H00K 0.9300 . ?
C00J H00L 0.9300 . ?
C00K H00M 0.9600 . ?
C00K H00N 0.9600 . ?
C00K H00O 0.9600 . ?
C00L H00P 0.9600 . ?
C00L H00Q 0.9600 . ?
C00L H00R 0.9600 . ?
